data_2001201
loop_
_publ_author_name
'Harrison, W. T. A.'
'Stucky, G. D.'
'Gier, T. E.'

_publ_section_title
;
 Tetrakis(tetramethylammonium) octamolybdate dihydrate
;
_journal_issue 11
_journal_name_full 'Acta Crystallographica Section C'
_journal_page_first 1900
_journal_page_last 1902
_journal_paper_doi 10.1107/S0108270193004810
_journal_volume 49
_journal_year 1993
_chemical_formula_moiety '[N1 (C1 H3 )4 ]4 '[Mo8 O26]. 2H2 O1'
_chemical_formula_structural '[N(CH~3~)~4~]~4~.Mo~8~O~26~.2H~2~O'
_chemical_formula_sum 'C16 H52 Mo8 N4 O28'
_chemical_formula_weight 1516.12
_chemical_name_systematic
;
Tetra-(tetramethylammonium) Octamolybdate Dihydrate
;
_space_group_IT_number 2
_symmetry_cell_setting triclinic
_symmetry_space_group_name_Hall '-P 1'
_symmetry_space_group_name_H-M 'P -1'
_cell_angle_alpha 96.301(6)
_cell_angle_beta 108.962(5)
_cell_angle_gamma 75.234(4)
_cell_formula_units_Z 1
_cell_length_a 10.539(2)
_cell_length_b 11.902(2)
_cell_length_c 9.714(2)
_cell_measurement_reflns_used 25
_cell_measurement_temperature 298
_cell_measurement_theta_max 9
_cell_measurement_theta_min 5
_cell_volume 1113.8(4)
_computing_cell_refinement 'UCLA Crystallographic Software'
_computing_data_collection 'UCLA crystallographic software (Strouse, 1982)'
_computing_data_reduction 'UCLA Crystallographic Software'
_computing_molecular_graphics 'locally modified ORTEPII (Johnson, 1976)'
_computing_publication_material 'local routines'
_computing_structure_refinement 'CRYSTALS (Carruthers, Watkin & Betteridge, 1990)'
_computing_structure_solution 'SHELXS86 (Sheldrick, 1985)'
_diffrn_ambient_temperature 298
_diffrn_measurement_device 'Huber automated diffractometer'
_diffrn_measurement_method \q/2\q
_diffrn_radiation_monochromator graphite
_diffrn_radiation_source 'xray tube'
_diffrn_radiation_type MoK\a
_diffrn_radiation_wavelength 0.71073
_diffrn_reflns_av_R_equivalents 0
_diffrn_reflns_limit_h_max 8
_diffrn_reflns_limit_h_min -8
_diffrn_reflns_limit_k_max 11
_diffrn_reflns_limit_k_min -11
_diffrn_reflns_limit_l_max 9
_diffrn_reflns_limit_l_min 0
_diffrn_reflns_number 2550
_diffrn_reflns_reduction_process 'Lehman-Larsen method'
_diffrn_reflns_theta_max 25.0
_diffrn_reflns_theta_min 0.0
_diffrn_standards_decay_% <+-2
_diffrn_standards_interval_count 100
_diffrn_standards_number 3
_exptl_absorpt_coefficient_mu 2.22
_exptl_absorpt_correction_type none
_exptl_crystal_colour colourless
_exptl_crystal_density_diffrn 2.265
_exptl_crystal_description lump
_exptl_crystal_F_000 736
_exptl_crystal_size_max 0.50
_exptl_crystal_size_mid 0.40
_exptl_crystal_size_min 0.40
_refine_diff_density_max 0.82
_refine_diff_density_min -0.89
_refine_ls_extinction_coef 42(4)
_refine_ls_extinction_method Larson
_refine_ls_hydrogen_treatment 'H atom positions not determined'
_refine_ls_matrix_type full
_refine_ls_number_constraints 0
_refine_ls_number_parameters 218
_refine_ls_number_reflns 1805
_refine_ls_number_restraints 0
_refine_ls_R_factor_obs .048
_refine_ls_shift/esd_max 0.020
_refine_ls_shift/esd_mean 0.001
_refine_ls_structure_factor_coef F
_refine_ls_weighting_scheme unit
_refine_ls_wR_factor_obs .050
_reflns_number_observed 1805
_reflns_number_total 2550
_reflns_observed_criterion I>3\s(I)
_cod_data_source_file hh1072.cif
_cod_data_source_block TOZ
_cod_depositor_comments
;
 Marking attached hydrogen atoms.

 Antanas Vaitkus,
 2017-07-11
;
_cod_original_cell_volume 1114(2)
_cod_database_code 2001201

loop_
_symmetry_equiv_pos_as_xyz
x,y,z
-x,-y,-z

loop_
_atom_site_aniso_label
_atom_site_aniso_U_11
_atom_site_aniso_U_22
_atom_site_aniso_U_33
_atom_site_aniso_U_12
_atom_site_aniso_U_13
_atom_site_aniso_U_23
_atom_site_aniso_type_symbol
Mo(1) 0.0285(8) 0.0390(8) 0.0355(8) -0.0081(6) 0.0085(6) 0.0030(6) Mo
Mo(2) 0.0401(9) 0.0393(8) 0.0465(9) -0.0102(6) 0.0048(7) -0.0036(6) Mo
Mo(3) 0.0287(8) 0.0345(8) 0.0424(8) -0.0044(6) 0.0067(6) 0.0025(6) Mo
Mo(4) 0.0270(8) 0.0421(8) 0.0467(9) -0.0111(6) 0.0049(6) 0.0031(6) Mo
O(1) 0.027(6) 0.038(6) 0.051(6) -0.010(4) 0.013(4) 0.000(5) O
O(2) 0.041(6) 0.048(6) 0.050(6) -0.014(5) 0.016(5) 0.005(5) O
O(3) 0.019(5) 0.039(5) 0.038(5) -0.001(4) 0.005(4) 0.005(4) O
O(4) 0.025(6) 0.043(6) 0.048(6) -0.001(4) 0.013(4) 0.007(5) O
O(5) 0.040(6) 0.049(6) 0.043(6) -0.003(5) 0.010(5) 0.004(5) O
O(6) 0.036(6) 0.048(6) 0.040(6) -0.016(5) -0.002(5) -0.002(5) O
O(7) 0.030(6) 0.041(6) 0.054(6) 0.003(4) 0.006(5) 0.006(5) O
O(8) 0.048(7) 0.037(6) 0.087(8) -0.015(5) 0.010(6) -0.006(6) O
O(9) 0.066(8) 0.068(7) 0.059(7) -0.015(6) 0.005(6) -0.022(6) O
O(10) 0.044(6) 0.043(6) 0.047(6) -0.007(5) 0.003(5) 0.007(5) O
O(11) 0.043(7) 0.037(6) 0.089(8) 0.007(5) 0.006(6) 0.004(6) O
O(12) 0.047(7) 0.067(7) 0.062(7) -0.024(6) 0.016(5) 0.003(6) O
O(13) 0.036(6) 0.046(6) 0.079(8) -0.008(5) 0.009(5) 0.006(5) O
O(20) 0.16(2) 0.080(10) 0.100(10) -0.050(10) -0.040(10) 0.021(8) O
N(1) 0.048(9) 0.047(8) 0.058(9) -0.008(6) 0.019(7) 0.006(6) N
N(2) 0.038(8) 0.080(10) 0.044(8) -0.020(7) 0.011(6) 0.003(7) N
C(1) 0.040(10) 0.040(10) 0.070(10) -0.006(8) 0.021(9) -0.003(8) C
C(2) 0.11(2) 0.050(10) 0.090(10) -0.020(10) 0.050(10) 0.010(10) C
C(3) 0.030(10) 0.080(10) 0.15(2) -0.007(9) 0.040(10) -0.010(10) C
C(4) 0.09(2) 0.080(10) 0.060(10) -0.020(10) 0.010(10) -0.020(10) C
C(5) 0.060(10) 0.090(10) 0.060(10) -0.040(10) 0.012(9) -0.010(10) C
C(6) 0.070(10) 0.100(10) 0.030(10) -0.010(10) -0.004(9) 0.008(9) C
C(7) 0.070(10) 0.060(10) 0.080(10) -0.010(10) 0.020(10) 0.010(10) C
C(8) 0.050(10) 0.14(2) 0.070(10) -0.020(10) 0.030(10) 0.000(10) C

loop_
_atom_site_label
_atom_site_fract_x
_atom_site_fract_y
_atom_site_fract_z
_atom_site_U_iso_or_equiv
_atom_site_thermal_displace_type
_atom_site_calc_flag
_atom_site_calc_attached_atom
_atom_site_type_symbol
_atom_site_attached_hydrogens
Mo(1) 0.97190(10) 0.47840(10) 0.16500(10) 0.0342 Uani ? ? Mo 0
Mo(2) 0.93280(10) 0.25850(10) -0.25280(10) 0.0431 Uani ? ? Mo 0
Mo(3) 1.18280(10) 0.27190(10) 0.05040(10) 0.0360 Uani ? ? Mo 0
Mo(4) 0.72390(10) 0.46750(10) -0.13240(10) 0.0378 Uani ? ? Mo 0
O(1) 0.9643(9) 0.3934(7) -0.0430(10) 0.0369 Uani ? ? O 0
O(2) 0.9265(9) 0.3811(8) 0.2380(10) 0.0444 Uani ? ? O 0
O(3) 1.1662(8) 0.4046(7) 0.1922(9) 0.0313 Uani ? ? O 0
O(4) 0.7922(9) 0.5649(7) 0.0436(9) 0.0373 Uani ? ? O 0
O(5) 0.9965(9) 0.5871(8) 0.3000(10) 0.0453 Uani ? ? O 0
O(6) 0.7662(9) 0.3775(8) -0.2939(9) 0.0409 Uani ? ? O 0
O(7) 1.1305(9) 0.2193(8) -0.1450(10) 0.0422 Uani ? ? O 0
O(8) 0.8840(10) 0.1644(8) -0.1710(10) 0.0541 Uani ? ? O 0
O(9) 0.9330(10) 0.1957(9) -0.4180(10) 0.0642 Uani ? ? O 0
O(10) 1.1300(10) 0.1810(8) 0.1300(10) 0.0463 Uani ? ? O 0
O(11) 1.3590(10) 0.2166(8) 0.0950(10) 0.0542 Uani ? ? O 0
O(12) 0.6870(10) 0.3680(9) -0.0510(10) 0.0545 Uani ? ? O 0
O(13) 0.5690(10) 0.5553(8) -0.2180(10) 0.0520 Uani ? ? O 0
O(20) 0.698(2) 0.0160(10) 0.691(2) 0.1063 Uani ? ? O 2
N(1) 0.7500(10) 0.1180(10) 0.2030(10) 0.0501 Uani ? ? N 0
N(2) 0.6550(10) 0.6830(10) 0.4130(10) 0.0485 Uani ? ? N 0
C(1) 0.691(2) 0.2420(10) 0.246(2) 0.0515 Uani ? ? C 3
C(2) 0.737(2) 0.0350(10) 0.303(2) 0.0696 Uani ? ? C 3
C(3) 0.901(2) 0.105(2) 0.218(2) 0.0655 Uani ? ? C 3
C(4) 0.673(2) 0.095(2) 0.047(2) 0.0767 Uani ? ? C 3
C(5) 0.769(2) 0.745(2) 0.493(2) 0.0620 Uani ? ? C 3
C(6) 0.598(2) 0.723(2) 0.257(2) 0.0633 Uani ? ? C 3
C(7) 0.710(2) 0.5550(10) 0.421(2) 0.0688 Uani ? ? C 3
C(8) 0.544(2) 0.721(2) 0.489(2) 0.0692 Uani ? ? C 3

loop_
_atom_type_symbol
_atom_type_description
_atom_type_scat_dispersion_real
_atom_type_scat_dispersion_imag
_atom_type_scat_source
Mo ? ? ? International_Tables_Vol_IV_Table_2.2B
O ? ? ? International_Tables_Vol_IV_Table_2.2B
N ? ? ? International_Tables_Vol_IV_Table_2.2B
C ? ? ? International_Tables_Vol_IV_Table_2.2B
H ? ? ? International_Tables_Vol_IV_Table_2.2B

loop_
_geom_angle_atom_site_label_1
_geom_angle_atom_site_label_2
_geom_angle_atom_site_label_3
_geom_angle_site_symmetry_1
_geom_angle_site_symmetry_2
_geom_angle_site_symmetry_3
_geom_angle
_geom_angle_publ_flag
O(1) Mo(1) O(1) . . 2_765 76.3(3) yes
O(2) Mo(1) O(1) . . . 98.8(4) yes
O(2) Mo(1) O(1) . . 2_765 175.1(4) yes
O(3) Mo(1) O(1) . . . 78.1(3) yes
O(3) Mo(1) O(1) . . 2_765 78.2(3) yes
O(3) Mo(1) O(2) . . . 100.7(4) yes
O(4) Mo(1) O(1) . . . 79.2(3) yes
O(4) Mo(1) O(1) . . 2_765 77.7(3) yes
O(4) Mo(1) O(2) . . . 101.8(4) yes
O(4) Mo(1) O(3) . . . 150.1(4) yes
O(5) Mo(1) O(1) . . . 156.9(4) yes
O(5) Mo(1) O(1) . . 2_765 80.6(4) yes
O(5) Mo(1) O(2) . . . 104.3(4) yes
O(5) Mo(1) O(3) . . . 97.5(4) yes
O(5) Mo(1) O(4) . . . 95.7(4) yes
O(5) Mo(2) O(1) 2_765 . . 69.7(3) yes
O(6) Mo(2) O(1) . . . 74.6(3) yes
O(6) Mo(2) O(5) . . 2_765 78.0(4) yes
O(7) Mo(2) O(1) . . . 74.0(3) yes
O(7) Mo(2) O(5) . . 2_765 78.1(4) yes
O(7) Mo(2) O(6) . . . 145.5(4) yes
O(8) Mo(2) O(1) . . . 94.0(4) yes
O(8) Mo(2) O(5) . . 2_765 163.7(4) yes
O(8) Mo(2) O(6) . . . 98.4(4) yes
O(8) Mo(2) O(7) . . . 97.7(4) yes
O(9) Mo(2) O(1) . . . 161.2(5) yes
O(9) Mo(2) O(5) . . 2_765 91.6(5) yes
O(9) Mo(2) O(6) . . . 103.9(5) yes
O(9) Mo(2) O(7) . . . 101.2(5) yes
O(9) Mo(2) O(8) . . . 104.7(5) yes
O(3) Mo(3) O(1) . . . 73.0(3) yes
O(4) Mo(3) O(1) 2_765 . . 71.7(3) yes
O(4) Mo(3) O(3) 2_765 . . 71.5(3) yes
O(7) Mo(3) O(1) . . . 78.1(3) yes
O(7) Mo(3) O(3) . . . 147.0(3) yes
O(7) Mo(3) O(4) . . 2_765 84.8(4) yes
O(10) Mo(3) O(1) . . . 95.3(4) yes
O(10) Mo(3) O(3) . . . 96.9(4) yes
O(10) Mo(3) O(4) . . 2_765 164.4(4) yes
O(10) Mo(3) O(7) . . . 101.2(4) yes
O(11) Mo(3) O(1) . . . 161.1(4) yes
O(11) Mo(3) O(3) . . . 102.8(4) yes
O(11) Mo(3) O(4) . . 2_765 89.4(4) yes
O(11) Mo(3) O(7) . . . 99.5(5) yes
O(11) Mo(3) O(10) . . . 103.6(5) yes
O(3) Mo(4) O(1) 2_765 . . 71.5(3) yes
O(4) Mo(4) O(1) . . . 73.6(3) yes
O(4) Mo(4) O(3) . . 2_765 71.2(3) yes
O(6) Mo(4) O(1) . . . 76.8(3) yes
O(6) Mo(4) O(3) . . 2_765 83.4(3) yes
O(6) Mo(4) O(4) . . . 145.8(4) yes
O(12) Mo(4) O(1) . . . 94.3(4) yes
O(12) Mo(4) O(3) . . 2_765 164.0(4) yes
O(12) Mo(4) O(4) . . . 98.3(4) yes
O(12) Mo(4) O(6) . . . 100.8(4) yes
O(13) Mo(4) O(1) . . . 160.3(4) yes
O(13) Mo(4) O(3) . . 2_765 88.9(4) yes
O(13) Mo(4) O(4) . . . 101.4(4) yes
O(13) Mo(4) O(6) . . . 100.6(4) yes
O(13) Mo(4) O(12) . . . 105.4(5) yes
Mo(1) O(1) Mo(1) . . 2_765 103.7(3) yes
Mo(2) O(1) Mo(1) . . . 164.1(4) yes
Mo(2) O(1) Mo(1) . . 2_765 92.1(3) yes
Mo(3) O(1) Mo(1) . . . 92.2(3) yes
Mo(3) O(1) Mo(1) . . 2_765 97.6(3) yes
Mo(3) O(1) Mo(2) . . . 86.5(3) yes
Mo(4) O(1) Mo(1) . . . 91.4(3) yes
Mo(4) O(1) Mo(1) . . 2_765 97.1(3) yes
Mo(4) O(1) Mo(2) . . . 85.6(3) yes
Mo(4) O(1) Mo(3) . . . 163.5(4) yes
Mo(3) O(3) Mo(1) . . . 109.9(4) yes
Mo(4) O(3) Mo(1) 2_765 . . 110.5(4) yes
Mo(4) O(3) Mo(3) 2_765 . . 103.9(4) yes
Mo(3) O(4) Mo(1) 2_765 . . 110.4(4) yes
Mo(4) O(4) Mo(1) . . . 109.0(4) yes
Mo(4) O(4) Mo(3) . . 2_765 104.1(4) yes
Mo(2) O(5) Mo(1) 2_765 . . 117.6(5) yes
Mo(4) O(6) Mo(2) . . . 117.2(4) yes
Mo(3) O(7) Mo(2) . . . 116.8(5) yes
C(2) N(1) C(1) . . . 109.2(12) no
C(3) N(1) C(1) . . . 108.7(12) no
C(3) N(1) C(2) . . . 109.7(13) no
C(4) N(1) C(1) . . . 109.1(12) no
C(4) N(1) C(2) . . . 110.8(13) no
C(4) N(1) C(3) . . . 109.3(14) no
C(6) N(2) C(5) . . . 107.4(12) no
C(7) N(2) C(5) . . . 110.6(12) no
C(7) N(2) C(6) . . . 111.9(13) no
C(8) N(2) C(5) . . . 106.9(12) no
C(8) N(2) C(6) . . . 110.2(12) no
C(8) N(2) C(7) . . . 109.8(13) no

loop_
_geom_bond_atom_site_label_1
_geom_bond_atom_site_label_2
_geom_bond_site_symmetry_1
_geom_bond_site_symmetry_2
_geom_bond_distance
_geom_bond_publ_flag
Mo(1) O(1) . . 2.142(9) yes
Mo(1) O(1) . 2_765 2.373(9) yes
Mo(1) O(2) . . 1.660(9) yes
Mo(1) O(3) . . 1.950(8) yes
Mo(1) O(4) . . 1.960(8) yes
Mo(1) O(5) . . 1.745(9) yes
Mo(2) O(1) . . 2.440(9) yes
Mo(2) O(5) . 2_765 2.290(10) yes
Mo(2) O(6) . . 1.906(9) yes
Mo(2) O(7) . . 1.958(9) yes
Mo(2) O(8) . . 1.700(10) yes
Mo(2) O(9) . . 1.690(10) yes
Mo(3) O(1) . . 2.330(9) yes
Mo(3) O(3) . . 1.989(8) yes
Mo(3) O(4) . 2_765 2.342(9) yes
Mo(3) O(7) . . 1.881(9) yes
Mo(3) O(10) . . 1.690(10) yes
Mo(3) O(11) . . 1.720(10) yes
Mo(4) O(1) . . 2.351(9) yes
Mo(4) O(3) . 2_765 2.351(9) yes
Mo(4) O(4) . . 1.994(9) yes
Mo(4) O(6) . . 1.908(9) yes
Mo(4) O(12) . . 1.680(10) yes
Mo(4) O(13) . . 1.693(9) yes
N(1) C(1) . . 1.51(2) yes
N(1) C(2) . . 1.52(2) yes
N(1) C(3) . . 1.51(2) yes
N(1) C(4) . . 1.50(2) yes
N(2) C(5) . . 1.52(2) yes
N(2) C(6) . . 1.52(2) yes
N(2) C(7) . . 1.49(2) yes
N(2) C(8) . . 1.53(2) yes

loop_
_geom_contact_atom_site_label_1
_geom_contact_atom_site_label_2
_geom_contact_distance
_geom_contact_site_symmetry_1
_geom_contact_site_symmetry_2
_geom_contact_publ_flag
? ? ? ? ? ?
